data_4333372
loop_
_publ_author_name
'Seidel, Wolfram W.'
'Meel, Matthias J.'
'Radius, Udo'
'Schaffrath, Markus'
'Pape, Tania'

_publ_section_title
;
 On the Prospects of Polynuclear Complexes with Acetylenedithiolate
 Bridging Units
;
_journal_issue 23
_journal_name_full 'Inorganic Chemistry'
_journal_page_first 9616
_journal_page_last 9629
_journal_paper_doi 10.1021/ic7008286
_journal_volume 46
_journal_year 2007
_chemical_formula_sum 'C33 H36 B N7 O2 Ru S2 W'
_chemical_formula_weight 922.54
_chemical_name_systematic
; 
 ? 
;
_space_group_IT_number 2
_symmetry_cell_setting triclinic
_symmetry_space_group_name_Hall '-P 1'
_symmetry_space_group_name_H-M 'P -1'
_atom_sites_solution_hydrogens geom
_atom_sites_solution_primary direct
_atom_sites_solution_secondary difmap
_audit_creation_method SHELXL-97
_cell_angle_alpha 85.038(3)
_cell_angle_beta 81.826(3)
_cell_angle_gamma 63.096(2)
_cell_formula_units_Z 2
_cell_length_a 10.8601(13)
_cell_length_b 11.1179(13)
_cell_length_c 16.4084(18)
_cell_measurement_reflns_used 900
_cell_measurement_temperature 153(2)
_cell_measurement_theta_max 22.5
_cell_measurement_theta_min 1
_cell_volume 1748.2(4)
_computing_cell_refinement 'SAINT (Bruker AXS, 2000)'
_computing_data_collection 'SMART (Bruker AXS, 2000)'
_computing_data_reduction 'SAINT,SADABS (Bruker AXS, 2000)'
_computing_molecular_graphics
;
ORTEP3,L.J. Farrugia, J. Appl. Cryst. (1997) 30, 565
;
_computing_structure_refinement 'SHELXL-97 (Sheldrick, 1997)'
_computing_structure_solution 'SHELXS-97 (Sheldrick, 1990)'
_diffrn_ambient_temperature 153(2)
_diffrn_detector_area_resol_mean 80
_diffrn_measured_fraction_theta_full 0.986
_diffrn_measured_fraction_theta_max 0.986
_diffrn_measurement_device_type 'CCD area detector'
_diffrn_measurement_method 'Omega and Phi scans'
_diffrn_radiation_monochromator graphite
_diffrn_radiation_source 'rotating anode'
_diffrn_radiation_type MoK\a
_diffrn_radiation_wavelength 0.71073
_diffrn_reflns_av_R_equivalents 0.0606
_diffrn_reflns_av_sigmaI/netI 0.1087
_diffrn_reflns_limit_h_max 15
_diffrn_reflns_limit_h_min -15
_diffrn_reflns_limit_k_max 15
_diffrn_reflns_limit_k_min -15
_diffrn_reflns_limit_l_max 23
_diffrn_reflns_limit_l_min -23
_diffrn_reflns_number 20710
_diffrn_reflns_theta_full 30.07
_diffrn_reflns_theta_max 30.07
_diffrn_reflns_theta_min 1.25
_exptl_absorpt_coefficient_mu 3.880
_exptl_absorpt_correction_T_max 0.8925
_exptl_absorpt_correction_T_min 0.5757
_exptl_absorpt_correction_type multi-scan
_exptl_absorpt_process_details
; 
 Corrections were done with the SADABS program, utilizing the none merged
 raw data obtained from the integration process. Integration and final cell
 refinement were done with SAINT.

 SADABS reports ratio of Tmin/Tmax = 0.703401  

;
_exptl_crystal_colour 'dark purpel'
_exptl_crystal_density_diffrn 1.753
_exptl_crystal_density_method 'not measured'
_exptl_crystal_description 'transparent plates'
_exptl_crystal_F_000 908
_exptl_crystal_size_max 0.16
_exptl_crystal_size_mid 0.11
_exptl_crystal_size_min 0.03
_refine_diff_density_max 2.393
_refine_diff_density_min -1.098
_refine_diff_density_rms 0.183
_refine_ls_extinction_method none
_refine_ls_goodness_of_fit_ref 0.962
_refine_ls_hydrogen_treatment noref
_refine_ls_matrix_type full
_refine_ls_number_parameters 432
_refine_ls_number_reflns 10124
_refine_ls_number_restraints 0
_refine_ls_restrained_S_all 0.962
_refine_ls_R_factor_all 0.0767
_refine_ls_R_factor_gt 0.0494
_refine_ls_shift/su_max 0.001
_refine_ls_shift/su_mean 0.000
_refine_ls_structure_factor_coef Fsqd
_refine_ls_weighting_details 'calc w=1/[\s^2^(Fo^2^)+(0.0022P)^2^+0.0000P] where P=(Fo^2^+2Fc^2^)/3'
_refine_ls_weighting_scheme calc
_refine_ls_wR_factor_gt 0.0928
_refine_ls_wR_factor_ref 0.1012
_reflns_number_gt 7380
_reflns_number_total 10124
_reflns_threshold_expression >2sigma(I)
_cod_data_source_file ic7008286sup1.cif
_cod_data_source_block sad
_cod_original_cell_volume 1748.2(3)
_cod_original_sg_symbol_H-M P-1
_cod_database_code 4333372

loop_
_symmetry_equiv_pos_as_xyz
'x, y, z'
'-x, -y, -z'

loop_
_atom_site_label
_atom_site_type_symbol
_atom_site_fract_x
_atom_site_fract_y
_atom_site_fract_z
_atom_site_U_iso_or_equiv
_atom_site_adp_type
_atom_site_occupancy
_atom_site_symmetry_multiplicity
_atom_site_calc_flag
_atom_site_refinement_flags
W W 0.33592(2) 0.28877(2) 0.169638(13) 0.02154(7) Uani 1 1 d .
Ru Ru 0.46534(4) 0.28616(4) 0.45282(3) 0.02263(10) Uani 1 1 d .
S1 S 0.43497(14) 0.42707(13) 0.33151(8) 0.0241(3) Uani 1 1 d .
S2 S 0.43360(14) 0.13564(14) 0.37321(8) 0.0281(3) Uani 1 1 d .
C1 C 0.3938(5) 0.3435(5) 0.2685(3) 0.0232(11) Uani 1 1 d .
C2 C 0.3965(5) 0.2182(5) 0.2832(3) 0.0239(11) Uani 1 1 d .
C3 C 0.3125(5) 0.4780(6) 0.1599(3) 0.0267(12) Uani 1 1 d .
C4 C 0.5331(6) 0.2248(6) 0.1197(3) 0.0309(13) Uani 1 1 d .
O3 O 0.3032(4) 0.5850(4) 0.1573(2) 0.0338(9) Uani 1 1 d .
O4 O 0.6474(4) 0.1915(5) 0.0931(3) 0.0452(11) Uani 1 1 d .
C5 C 0.0690(6) 0.4991(6) 0.3288(4) 0.0363(14) Uani 1 1 d .
H5A H 0.1369 0.4340 0.3636 0.054 Uiso 1 1 calc R
H5B H -0.0129 0.5610 0.3636 0.054 Uiso 1 1 calc R
H5C H 0.1108 0.5506 0.2942 0.054 Uiso 1 1 calc R
C6 C 0.0267(5) 0.4258(5) 0.2752(3) 0.0257(11) Uani 1 1 d .
C7 C -0.0983(5) 0.4187(6) 0.2814(3) 0.0275(12) Uani 1 1 d .
H7 H -0.1775 0.4626 0.3203 0.033 Uiso 1 1 calc R
C8 C -0.0847(5) 0.3359(6) 0.2204(3) 0.0287(12) Uani 1 1 d .
C9 C -0.1876(5) 0.2912(6) 0.1987(4) 0.0329(13) Uani 1 1 d .
H9A H -0.2048 0.3168 0.1413 0.049 Uiso 1 1 calc R
H9B H -0.2750 0.3346 0.2349 0.049 Uiso 1 1 calc R
H9C H -0.1498 0.1930 0.2059 0.049 Uiso 1 1 calc R
C10 C 0.3865(6) 0.4496(6) -0.0334(3) 0.0327(13) Uani 1 1 d .
H10A H 0.3444 0.5379 -0.0077 0.049 Uiso 1 1 calc R
H10B H 0.4135 0.4597 -0.0922 0.049 Uiso 1 1 calc R
H10C H 0.4690 0.3884 -0.0070 0.049 Uiso 1 1 calc R
C11 C 0.2828(6) 0.3923(5) -0.0228(3) 0.0256(11) Uani 1 1 d .
C12 C 0.1985(6) 0.3960(5) -0.0797(3) 0.0277(12) Uani 1 1 d .
H12 H 0.1954 0.4338 -0.1339 0.033 Uiso 1 1 calc R
C13 C 0.1205(5) 0.3343(5) -0.0422(3) 0.0257(11) Uani 1 1 d .
C14 C 0.0146(6) 0.3082(6) -0.0774(4) 0.0358(14) Uani 1 1 d .
H14A H 0.0508 0.2112 -0.0854 0.054 Uiso 1 1 calc R
H14B H -0.0048 0.3565 -0.1304 0.054 Uiso 1 1 calc R
H14C H -0.0714 0.3397 -0.0393 0.054 Uiso 1 1 calc R
C15 C 0.5791(6) -0.0753(6) 0.1848(4) 0.0424(16) Uani 1 1 d .
H15A H 0.6422 -0.0649 0.1389 0.064 Uiso 1 1 calc R
H15B H 0.6187 -0.1693 0.2050 0.064 Uiso 1 1 calc R
H15C H 0.5666 -0.0162 0.2293 0.064 Uiso 1 1 calc R
C16 C 0.4409(6) -0.0380(5) 0.1558(3) 0.0287(12) Uani 1 1 d .
C17 C 0.3930(6) -0.1255(6) 0.1325(4) 0.0342(13) Uani 1 1 d .
H17 H 0.4408 -0.2213 0.1323 0.041 Uiso 1 1 calc R
C18 C 0.2637(6) -0.0458(5) 0.1101(3) 0.0273(12) Uani 1 1 d .
C19 C 0.1625(6) -0.0850(6) 0.0804(4) 0.0350(14) Uani 1 1 d .
H19A H 0.0749 -0.0481 0.1170 0.052 Uiso 1 1 calc R
H19B H 0.2014 -0.1836 0.0806 0.052 Uiso 1 1 calc R
H19C H 0.1453 -0.0490 0.0243 0.052 Uiso 1 1 calc R
C20 C 0.3080(7) 0.2782(7) 0.5525(4) 0.0466(18) Uani 1 1 d .
H20 H 0.2596 0.2261 0.5494 0.056 Uiso 1 1 calc R
C21 C 0.2642(6) 0.4136(7) 0.5251(3) 0.0369(15) Uani 1 1 d .
H21 H 0.1815 0.4683 0.5007 0.044 Uiso 1 1 calc R
C22 C 0.3661(6) 0.4537(6) 0.5405(3) 0.0326(13) Uani 1 1 d .
H22 H 0.3642 0.5395 0.5281 0.039 Uiso 1 1 calc R
C23 C 0.4692(6) 0.3432(6) 0.5774(3) 0.0372(14) Uani 1 1 d .
H23 H 0.5496 0.3421 0.5947 0.045 Uiso 1 1 calc R
C24 C 0.4359(7) 0.2327(6) 0.5851(4) 0.0421(16) Uani 1 1 d .
H24 H 0.4889 0.1456 0.6077 0.051 Uiso 1 1 calc R
C25 C 0.6603(6) 0.1960(6) 0.4226(3) 0.0280(12) Uani 1 1 d .
C26 C 0.9205(5) 0.0615(6) 0.3787(3) 0.0281(12) Uani 1 1 d .
C27 C 1.0214(6) 0.0878(6) 0.4071(4) 0.0384(15) Uani 1 1 d .
C28 C 1.1586(7) 0.0054(8) 0.3794(4) 0.0494(18) Uani 1 1 d .
H28 H 1.2293 0.0216 0.3970 0.059 Uiso 1 1 calc R
C29 C 1.1962(7) -0.0984(8) 0.3278(4) 0.060(2) Uani 1 1 d .
H29 H 1.2916 -0.1536 0.3103 0.072 Uiso 1 1 calc R
C30 C 1.0948(7) -0.1230(7) 0.3009(4) 0.0490(18) Uani 1 1 d .
H30 H 1.1212 -0.1958 0.2653 0.059 Uiso 1 1 calc R
C31 C 0.9556(6) -0.0432(6) 0.3252(3) 0.0360(14) Uani 1 1 d .
C32 C 0.8444(7) -0.0683(7) 0.2949(4) 0.0502(18) Uani 1 1 d .
H32A H 0.7913 -0.0908 0.3418 0.075 Uiso 1 1 calc R
H32B H 0.8880 -0.1434 0.2568 0.075 Uiso 1 1 calc R
H32C H 0.7819 0.0131 0.2663 0.075 Uiso 1 1 calc R
C33 C 0.9814(7) 0.2011(7) 0.4642(4) 0.0470(17) Uani 1 1 d .
H33A H 1.0644 0.2105 0.4721 0.071 Uiso 1 1 calc R
H33B H 0.9395 0.1816 0.5174 0.071 Uiso 1 1 calc R
H33C H 0.9142 0.2852 0.4404 0.071 Uiso 1 1 calc R
B1 B 0.1065(6) 0.2140(6) 0.1006(4) 0.0269(13) Uani 1 1 d .
H1 H 0.0369 0.1923 0.0797 0.032 Uiso 1 1 calc R
N1 N 0.1134(4) 0.3495(4) 0.2131(3) 0.0239(9) Uani 1 1 d .
N2 N 0.0423(4) 0.2953(4) 0.1792(3) 0.0229(9) Uani 1 1 d .
N3 N 0.2569(4) 0.3305(5) 0.0478(3) 0.0256(10) Uani 1 1 d .
N4 N 0.1557(4) 0.2952(4) 0.0345(3) 0.0223(9) Uani 1 1 d .
N5 N 0.3433(4) 0.0903(4) 0.1487(3) 0.0256(10) Uani 1 1 d .
N6 N 0.2337(4) 0.0838(4) 0.1200(3) 0.0242(9) Uani 1 1 d .
N7 N 0.7816(5) 0.1413(5) 0.4047(3) 0.0353(12) Uani 1 1 d .

loop_
_atom_site_aniso_label
_atom_site_aniso_U_11
_atom_site_aniso_U_22
_atom_site_aniso_U_33
_atom_site_aniso_U_23
_atom_site_aniso_U_13
_atom_site_aniso_U_12
W 0.02192(11) 0.02499(12) 0.02387(11) -0.00349(8) -0.00249(8) -0.01539(9)
Ru 0.0243(2) 0.0242(2) 0.0237(2) -0.00132(17) -0.00333(17) -0.01434(19)
S1 0.0281(7) 0.0259(7) 0.0254(7) -0.0028(5) -0.0046(5) -0.0174(6)
S2 0.0357(8) 0.0234(7) 0.0311(7) 0.0001(6) -0.0082(6) -0.0174(6)
C1 0.020(2) 0.027(3) 0.025(3) -0.002(2) -0.003(2) -0.013(2)
C2 0.021(3) 0.026(3) 0.029(3) -0.005(2) -0.004(2) -0.013(2)
C3 0.028(3) 0.036(3) 0.021(3) -0.002(2) -0.004(2) -0.017(3)
C4 0.037(3) 0.034(3) 0.027(3) -0.006(2) -0.006(2) -0.018(3)
O3 0.042(2) 0.027(2) 0.039(2) -0.0022(18) -0.0043(19) -0.0208(19)
O4 0.030(2) 0.067(3) 0.047(3) -0.012(2) 0.003(2) -0.028(2)
C5 0.027(3) 0.045(4) 0.039(3) -0.016(3) 0.002(3) -0.017(3)
C6 0.029(3) 0.025(3) 0.027(3) -0.002(2) -0.002(2) -0.015(2)
C7 0.025(3) 0.034(3) 0.024(3) -0.001(2) 0.000(2) -0.014(2)
C8 0.024(3) 0.038(3) 0.031(3) 0.010(2) -0.005(2) -0.021(3)
C9 0.026(3) 0.047(4) 0.034(3) 0.005(3) -0.003(2) -0.025(3)
C10 0.037(3) 0.037(3) 0.032(3) 0.002(3) 0.001(3) -0.025(3)
C11 0.035(3) 0.022(3) 0.028(3) -0.002(2) 0.005(2) -0.021(2)
C12 0.036(3) 0.029(3) 0.022(3) -0.001(2) -0.005(2) -0.017(3)
C13 0.025(3) 0.028(3) 0.024(3) -0.004(2) -0.002(2) -0.012(2)
C14 0.040(3) 0.044(4) 0.033(3) 0.001(3) -0.012(3) -0.026(3)
C15 0.037(3) 0.030(3) 0.061(4) -0.011(3) -0.011(3) -0.012(3)
C16 0.032(3) 0.025(3) 0.029(3) -0.002(2) -0.004(2) -0.013(2)
C17 0.038(3) 0.026(3) 0.043(4) -0.006(3) -0.003(3) -0.018(3)
C18 0.040(3) 0.030(3) 0.024(3) 0.001(2) -0.003(2) -0.026(3)
C19 0.042(3) 0.039(3) 0.039(3) -0.004(3) -0.007(3) -0.031(3)
C20 0.064(4) 0.066(5) 0.035(3) -0.019(3) 0.022(3) -0.056(4)
C21 0.032(3) 0.055(4) 0.022(3) -0.005(3) 0.000(2) -0.018(3)
C22 0.040(3) 0.025(3) 0.032(3) -0.005(2) 0.000(3) -0.016(3)
C23 0.041(3) 0.047(4) 0.026(3) -0.008(3) -0.005(3) -0.020(3)
C24 0.065(4) 0.029(3) 0.028(3) 0.004(3) -0.001(3) -0.020(3)
C25 0.036(3) 0.030(3) 0.024(3) 0.001(2) -0.007(2) -0.019(3)
C26 0.023(3) 0.028(3) 0.031(3) 0.007(2) -0.003(2) -0.012(2)
C27 0.035(3) 0.042(4) 0.036(3) 0.013(3) -0.005(3) -0.018(3)
C28 0.033(4) 0.073(5) 0.048(4) 0.010(4) -0.009(3) -0.029(4)
C29 0.031(4) 0.072(6) 0.047(4) 0.010(4) 0.005(3) -0.002(4)
C30 0.050(4) 0.042(4) 0.034(4) 0.002(3) 0.000(3) -0.004(3)
C31 0.041(4) 0.038(4) 0.026(3) 0.005(3) -0.007(3) -0.015(3)
C32 0.066(5) 0.055(5) 0.043(4) 0.001(3) -0.008(3) -0.039(4)
C33 0.065(5) 0.045(4) 0.043(4) 0.014(3) -0.024(3) -0.033(4)
B1 0.027(3) 0.031(3) 0.033(3) 0.001(3) -0.010(3) -0.020(3)
N1 0.024(2) 0.031(3) 0.022(2) -0.0044(19) -0.0026(18) -0.015(2)
N2 0.024(2) 0.027(2) 0.024(2) 0.0044(18) -0.0047(18) -0.0166(19)
N3 0.025(2) 0.035(3) 0.027(2) -0.005(2) 0.0006(18) -0.022(2)
N4 0.026(2) 0.023(2) 0.024(2) -0.0038(18) -0.0053(18) -0.0140(19)
N5 0.028(2) 0.026(2) 0.027(2) -0.0029(19) -0.0045(19) -0.014(2)
N6 0.030(2) 0.028(2) 0.025(2) -0.0045(19) -0.0047(19) -0.021(2)
N7 0.029(3) 0.050(3) 0.027(3) 0.009(2) -0.006(2) -0.018(2)

loop_
_atom_type_symbol
_atom_type_description
_atom_type_scat_dispersion_real
_atom_type_scat_dispersion_imag
_atom_type_scat_source
C C 0.0033 0.0016 'International Tables Vol C Tables 4.2.6.8 and 6.1.1.4'
H H 0.0000 0.0000 'International Tables Vol C Tables 4.2.6.8 and 6.1.1.4'
B B 0.0013 0.0007 'International Tables Vol C Tables 4.2.6.8 and 6.1.1.4'
N N 0.0061 0.0033 'International Tables Vol C Tables 4.2.6.8 and 6.1.1.4'
O O 0.0106 0.0060 'International Tables Vol C Tables 4.2.6.8 and 6.1.1.4'
S S 0.1246 0.1234 'International Tables Vol C Tables 4.2.6.8 and 6.1.1.4'
Ru Ru -1.2594 0.8363 'International Tables Vol C Tables 4.2.6.8 and 6.1.1.4'
W W -0.8490 6.8722 'International Tables Vol C Tables 4.2.6.8 and 6.1.1.4'

loop_
_geom_angle_atom_site_label_1
_geom_angle_atom_site_label_2
_geom_angle_atom_site_label_3
_geom_angle
C4 W C3 89.3(2)
C4 W C2 91.4(2)
C3 W C2 106.1(2)
C4 W C1 86.5(2)
C3 W C1 66.9(2)
C2 W C1 39.5(2)
C4 W N3 92.87(19)
C3 W N3 85.30(18)
C2 W N3 167.83(17)
C1 W N3 152.22(19)
C4 W N1 173.47(18)
C3 W N1 94.00(18)
C2 W N1 93.10(17)
C1 W N1 99.95(17)
N3 W N1 81.78(15)
C4 W N5 90.98(19)
C3 W N5 165.33(18)
C2 W N5 88.51(18)
C1 W N5 127.73(18)
N3 W N5 80.04(16)
N1 W N5 84.43(16)
C25 Ru C23 97.8(2)
C25 Ru C22 122.9(2)
C23 Ru C22 36.8(2)
C25 Ru C20 139.0(3)
C23 Ru C20 61.8(2)
C22 Ru C20 62.3(2)
C25 Ru C24 104.7(2)
C23 Ru C24 37.5(2)
C22 Ru C24 62.6(2)
C20 Ru C24 37.2(2)
C25 Ru C21 159.0(2)
C23 Ru C21 61.7(2)
C22 Ru C21 37.5(2)
C20 Ru C21 37.0(2)
C24 Ru C21 62.3(2)
C25 Ru S2 90.45(16)
C23 Ru S2 146.18(17)
C22 Ru S2 146.43(15)
C20 Ru S2 90.88(16)
C24 Ru S2 108.69(17)
C21 Ru S2 108.98(16)
C25 Ru S1 91.26(16)
C23 Ru S1 126.00(17)
C22 Ru S1 95.66(15)
C20 Ru S1 129.7(2)
C24 Ru S1 157.64(17)
C21 Ru S1 97.59(16)
S2 Ru S1 86.29(5)
C1 S1 Ru 101.04(19)
C2 S2 Ru 103.88(18)
C2 C1 S1 126.9(4)
C2 C1 W 69.7(3)
S1 C1 W 163.4(3)
C1 C2 S2 121.5(4)
C1 C2 W 70.8(3)
S2 C2 W 167.4(3)
O3 C3 W 176.7(4)
O4 C4 W 177.0(5)
N1 C6 C7 109.5(5)
N1 C6 C5 122.2(5)
C7 C6 C5 128.2(5)
C8 C7 C6 106.0(5)
N2 C8 C7 108.3(5)
N2 C8 C9 122.3(5)
C7 C8 C9 129.3(5)
N3 C11 C12 109.5(4)
N3 C11 C10 123.2(5)
C12 C11 C10 127.3(5)
C13 C12 C11 106.4(5)
N4 C13 C12 108.3(5)
N4 C13 C14 123.3(5)
C12 C13 C14 128.3(5)
N5 C16 C17 109.8(5)
N5 C16 C15 123.1(5)
C17 C16 C15 127.2(5)
C18 C17 C16 106.0(5)
N6 C18 C17 108.4(5)
N6 C18 C19 122.0(5)
C17 C18 C19 129.5(5)
C21 C20 C24 108.8(5)
C21 C20 Ru 71.7(3)
C24 C20 Ru 71.4(3)
C20 C21 C22 107.9(5)
C20 C21 Ru 71.3(3)
C22 C21 Ru 71.0(3)
C23 C22 C21 107.2(5)
C23 C22 Ru 71.1(3)
C21 C22 Ru 71.5(3)
C22 C23 C24 109.7(5)
C22 C23 Ru 72.1(3)
C24 C23 Ru 71.8(3)
C20 C24 C23 106.4(5)
C20 C24 Ru 71.4(3)
C23 C24 Ru 70.7(3)
N7 C25 Ru 178.9(5)
N7 C26 C31 118.8(5)
N7 C26 C27 119.0(5)
C31 C26 C27 122.1(5)
C28 C27 C26 116.9(6)
C28 C27 C33 121.9(6)
C26 C27 C33 121.2(6)
C29 C28 C27 122.4(6)
C28 C29 C30 119.7(6)
C31 C30 C29 120.9(7)
C30 C31 C26 118.0(6)
C30 C31 C32 121.1(6)
C26 C31 C32 120.9(5)
N6 B1 N2 108.7(4)
N6 B1 N4 108.0(4)
N2 B1 N4 109.8(4)
C6 N1 N2 106.5(4)
C6 N1 W 133.0(3)
N2 N1 W 120.3(3)
C8 N2 N1 109.6(4)
C8 N2 B1 130.1(4)
N1 N2 B1 120.0(4)
C11 N3 N4 106.2(4)
C11 N3 W 133.8(3)
N4 N3 W 119.9(3)
C13 N4 N3 109.6(4)
C13 N4 B1 129.7(4)
N3 N4 B1 120.5(4)
C16 N5 N6 106.1(4)
C16 N5 W 133.3(4)
N6 N5 W 120.6(3)
C18 N6 N5 109.8(4)
C18 N6 B1 130.4(4)
N5 N6 B1 119.8(4)
C25 N7 C26 171.0(6)

loop_
_geom_bond_atom_site_label_1
_geom_bond_atom_site_label_2
_geom_bond_distance
W C4 1.996(6)
W C3 1.996(6)
W C2 2.037(5)
W C1 2.051(5)
W N3 2.217(4)
W N1 2.218(4)
W N5 2.226(4)
Ru C25 1.898(6)
Ru C23 2.203(5)
Ru C22 2.215(5)
Ru C20 2.217(6)
Ru C24 2.218(6)
Ru C21 2.222(6)
Ru S2 2.3778(14)
Ru S1 2.3884(14)
S1 C1 1.675(5)
S2 C2 1.669(5)
C1 C2 1.381(7)
C3 O3 1.145(6)
C4 O4 1.152(7)
C5 C6 1.493(7)
C6 N1 1.341(6)
C6 C7 1.383(7)
C7 C8 1.365(8)
C8 N2 1.337(6)
C8 C9 1.507(7)
C10 C11 1.510(7)
C11 N3 1.356(6)
C11 C12 1.382(7)
C12 C13 1.368(7)
C13 N4 1.345(6)
C13 C14 1.504(7)
C15 C16 1.502(7)
C16 N5 1.346(7)
C16 C17 1.393(7)
C17 C18 1.363(7)
C18 N6 1.345(6)
C18 C19 1.502(7)
C20 C21 1.410(9)
C20 C24 1.414(9)
C21 C22 1.426(8)
C22 C23 1.395(8)
C23 C24 1.421(8)
C25 N7 1.177(7)
C26 N7 1.385(7)
C26 C31 1.397(8)
C26 C27 1.401(8)
C27 C28 1.382(8)
C27 C33 1.498(9)
C28 C29 1.365(10)
C29 C30 1.383(10)
C30 C31 1.380(8)
C31 C32 1.511(8)
B1 N6 1.530(7)
B1 N2 1.531(7)
B1 N4 1.543(7)
N1 N2 1.366(5)
N3 N4 1.372(5)
N5 N6 1.375(5)
